data_9000768
loop_
_publ_author_name
'Viswanathan, K.'
'Brandt, K.'

_publ_section_title
;
 The crystal structure of ternary (Ba,K,Na)-feldspar and its significance
;
_journal_name_full 'American Mineralogist'
_journal_page_first 472
_journal_page_last 476
_journal_volume 65
_journal_year 1980
_chemical_compound_source 'Otjosondu, Namibia'
_chemical_formula_sum 'Al1.18 Ba0.19 K0.59 Na0.22 O8 Si2.82'
_chemical_name_mineral Feldspar
_space_group_IT_number 12
_symmetry_space_group_name_Hall '-C 2y'
_symmetry_space_group_name_H-M 'C 1 2/m 1'
_cell_angle_alpha 90
_cell_angle_beta 115.9
_cell_angle_gamma 90
_cell_formula_units_Z 4
_cell_length_a 8.516
_cell_length_b 13.023
_cell_length_c 7.206
_cell_volume 718.903
_database_code_amcsd 0000781
_exptl_crystal_density_diffrn 2.709
_cod_original_cell_volume 718.902
_cod_original_formula_sum '(Si2.82 Al1.18) (K.59 Na.22 Ba.19) O8'
_cod_database_code 9000768

loop_
_space_group_symop_operation_xyz
x,y,z
1/2+x,1/2+y,z
x,-y,z
1/2+x,1/2-y,z
-x,y,-z
1/2-x,1/2+y,-z
-x,-y,-z
1/2-x,1/2-y,-z

loop_
_atom_site_aniso_label
_atom_site_aniso_U_11
_atom_site_aniso_U_22
_atom_site_aniso_U_33
_atom_site_aniso_U_12
_atom_site_aniso_U_13
_atom_site_aniso_U_23
Si1 0.01635 0.01203 0.00873 -0.00253 0.00679 -0.00128
Al1 0.01635 0.01203 0.00873 -0.00253 0.00679 -0.00128
Si2 0.01546 0.01031 0.01107 0.00000 0.00604 0.00043
Al2 0.01546 0.01031 0.01107 0.00000 0.00604 0.00043
K 0.01992 0.02835 0.02427 0.00000 0.00780 0.00000
Na 0.01992 0.02835 0.02427 0.00000 0.00780 0.00000
Ba 0.01992 0.02835 0.02427 0.00000 0.00780 0.00000
Oa1 0.03181 0.01976 0.02001 0.00000 0.01384 0.00000
Oa2 0.02765 0.01375 0.02320 0.00000 0.00730 0.00000
Ob 0.02646 0.03179 0.02554 -0.00303 0.01610 0.00000
Oc 0.02408 0.01890 0.02129 -0.00253 0.00956 -0.00214
Od 0.02527 0.02062 0.01533 -0.00152 0.00579 0.00171

loop_
_atom_site_label
_atom_site_fract_x
_atom_site_fract_y
_atom_site_fract_z
_atom_site_occupancy
_atom_site_type_symbol
_atom_site_attached_hydrogens
Si1 0.00870 0.18310 0.22400 0.70500 Si 0
Al1 0.00870 0.18310 0.22400 0.29500 Al 0
Si2 0.70460 0.11750 0.34450 0.70500 Si 0
Al2 0.70460 0.11750 0.34450 0.29500 Al 0
K 0.28260 0.00000 0.13450 0.59000 K 0
Na 0.28260 0.00000 0.13450 0.22000 Na 0
Ba 0.28260 0.00000 0.13450 0.19000 Ba 0
Oa1 0.00000 0.14290 0.00000 1.00000 O 0
Oa2 0.62730 0.00000 0.28640 1.00000 O 0
Ob 0.82600 0.14220 0.22700 1.00000 O 0
Oc 0.03080 0.31010 0.25670 1.00000 O 0
Od 0.18410 0.12540 0.40450 1.00000 O 0

loop_
_cod_changelog_entry_id
_cod_changelog_entry_author
_cod_changelog_entry_date
_cod_changelog_entry_text
1
;cod-tools version 3.8.0
Id: cif_guess_AMCSD_atom_types 9581 2023-05-17 12:35:41Z saulius
;
2023-05-18T08:39:19+03:00
;Derived atom types and hydrogen counts
from atom names that follow the AMCSD naming convention
(Wat == water, O-H == hydroxyl).
;

loop_
_cod_related_entry_id
_cod_related_entry_database
_cod_related_entry_code
1 AMCSD 0000781
